data_2218764
loop_
_publ_author_name
'Zareef, Muhammad'
'Iqbal, Rashid'
'Arfan, Muhammad'
'Parvez, Masood'

_publ_section_title
;
 2-[4-Benzyl-5-(2-furyl)-4<i>H</i>-1,2,4-triazol-3-ylsulfanyl]acetamide
;
_journal_coeditor_code LH2638
_journal_issue 7
_journal_name_full 'Acta Crystallographica Section E'
_journal_page_first o1259
_journal_paper_doi 10.1107/S1600536808017170
_journal_volume 64
_journal_year 2008
_chemical_formula_iupac 'C15 H14 N4 O2 S'
_chemical_formula_moiety 'C15 H14 N4 O2 S'
_chemical_formula_sum 'C15 H14 N4 O2 S'
_chemical_formula_weight 314.36
_chemical_melting_point_gt 417
_chemical_melting_point_lt 419
_chemical_name_systematic
;
2-[4-Benzyl-5-(2-furyl)-4H-1,2,4-triazol-3-ylsulfanyl]acetamide
;
_space_group_IT_number 14
_symmetry_cell_setting monoclinic
_symmetry_space_group_name_Hall '-P 2ybc'
_symmetry_space_group_name_H-M 'P 1 21/c 1'
_atom_sites_solution_hydrogens geom
_atom_sites_solution_primary direct
_atom_sites_solution_secondary difmap
_cell_angle_alpha 90.00
_cell_angle_beta 105.46(2)
_cell_angle_gamma 90.00
_cell_formula_units_Z 4
_cell_length_a 15.995(9)
_cell_length_b 7.261(3)
_cell_length_c 13.598(8)
_cell_measurement_reflns_used 5255
_cell_measurement_temperature 173(2)
_cell_measurement_theta_max 27.5
_cell_measurement_theta_min 3.2
_cell_volume 1522.1(14)
_computing_cell_refinement 'DENZO (Otwinowski & Minor, 1997)'
_computing_data_collection 'COLLECT (Hooft, 1998)'
_computing_data_reduction 'SCALEPACK (Otwinowski & Minor, 1997)'
_computing_molecular_graphics 'ORTEP-3 for Windows (Farrugia, 1997)'
_computing_publication_material 'SHELXL97 (Sheldrick, 2008)'
_computing_structure_refinement 'SHELXL97 (Sheldrick, 2008)'
_computing_structure_solution 'SAPI91 (Fan, 1991)'
_diffrn_ambient_temperature 173(2)
_diffrn_measured_fraction_theta_full 0.983
_diffrn_measured_fraction_theta_max 0.983
_diffrn_measurement_device_type 'Nonius KappaCCD'
_diffrn_measurement_method '\w and \f'
_diffrn_radiation_monochromator graphite
_diffrn_radiation_source 'fine-focus sealed tube'
_diffrn_radiation_type MoK\a
_diffrn_radiation_wavelength 0.71073
_diffrn_reflns_av_R_equivalents 0.031
_diffrn_reflns_av_sigmaI/netI 0.062
_diffrn_reflns_limit_h_max 20
_diffrn_reflns_limit_h_min -20
_diffrn_reflns_limit_k_max 7
_diffrn_reflns_limit_k_min -9
_diffrn_reflns_limit_l_max 17
_diffrn_reflns_limit_l_min -17
_diffrn_reflns_number 5255
_diffrn_reflns_theta_full 27.5
_diffrn_reflns_theta_max 27.5
_diffrn_reflns_theta_min 3.2
_diffrn_standards_number 0
_exptl_absorpt_coefficient_mu 0.225
_exptl_absorpt_correction_T_max 0.995
_exptl_absorpt_correction_T_min 0.948
_exptl_absorpt_correction_type multi-scan
_exptl_absorpt_process_details '(SORTAV; Blessing, 1997)'
_exptl_crystal_colour colorless
_exptl_crystal_density_diffrn 1.372
_exptl_crystal_density_method 'not measured'
_exptl_crystal_description plate
_exptl_crystal_F_000 656
_exptl_crystal_size_max 0.24
_exptl_crystal_size_mid 0.08
_exptl_crystal_size_min 0.02
_refine_diff_density_max 0.28
_refine_diff_density_min -0.26
_refine_ls_extinction_coef 0.0052(16)
_refine_ls_extinction_expression Fc^*^=kFc[1+0.001xFc^2^\l^3^/sin(2\q)]^-1/4^
_refine_ls_extinction_method 'SHELXL97 (Sheldrick, 2008)'
_refine_ls_goodness_of_fit_ref 1.04
_refine_ls_hydrogen_treatment mixed
_refine_ls_matrix_type full
_refine_ls_number_parameters 206
_refine_ls_number_reflns 3435
_refine_ls_number_restraints 0
_refine_ls_restrained_S_all 1.04
_refine_ls_R_factor_all 0.079
_refine_ls_R_factor_gt 0.045
_refine_ls_shift/su_max 0.000
_refine_ls_shift/su_mean 0.000
_refine_ls_structure_factor_coef Fsqd
_refine_ls_weighting_details 'calc w=1/[\s^2^(Fo^2^)+(0.034P)^2^+0.75P] where P=(Fo^2^+2Fc^2^)/3'
_refine_ls_weighting_scheme calc
_refine_ls_wR_factor_gt 0.087
_refine_ls_wR_factor_ref 0.105
_reflns_number_gt 2449
_reflns_number_total 3435
_reflns_threshold_expression I>2\s(I)
_cod_data_source_file lh2638.cif
_cod_data_source_block I
_cod_depositor_comments
;
The following automatic conversions were performed:
'_symmetry_cell_setting' value 'Monoclinic' changed to 'monoclinic'
according to '/home/saulius/struct/CIF-dictionaries/cif_core.dic'
dictionary named 'cif_core.dic' version 2.4.1 from
2010-06-29.

'_exptl_absorpt_correction_type' value 'Multi-scan' changed
to 'multi-scan' according to
'/home/saulius/struct/CIF-dictionaries/cif_core.dic' dictionary named
'cif_core.dic' version 2.4.1 from 2010-06-29.

Automatic conversion script
Id: cif_fix_enum 1527 2010-12-29 10:47:43Z saulius 

The following automatic conversions were performed:

'_symmetry_cell_setting' value 'Monoclinic' changed to 'monoclinic'
according to /home/saulius/struct/CIF-dictionaries/cif_core.dic
dictionary named 'cif_core.dic' version 2.4.1 from
2010-06-29.

'_exptl_absorpt_correction_type' value 'Multi-scan'
changed to 'multi-scan' according to
/home/saulius/struct/CIF-dictionaries/cif_core.dic dictionary named
'cif_core.dic' version 2.4.1 from 2010-06-29.

Automatic conversion script
Id: cif_fix_values 1715 2011-07-08 13:25:40Z adriana 
;
_cod_original_sg_symbol_H-M 'P 21/c'
_cod_database_code 2218764
_cod_database_fobs_code 2218764

loop_
_symmetry_equiv_pos_as_xyz
'x, y, z'
'-x, y+1/2, -z+1/2'
'-x, -y, -z'
'x, -y-1/2, z-1/2'

loop_
_atom_site_type_symbol
_atom_site_label
_atom_site_fract_x
_atom_site_fract_y
_atom_site_fract_z
_atom_site_U_iso_or_equiv
_atom_site_adp_type
_atom_site_calc_flag
_atom_site_refinement_flags
_atom_site_occupancy
S S1 0.12862(3) 0.04606(6) 0.49096(4) 0.02689(16) Uani d . 1
O O1 0.29228(9) 0.72417(18) 0.45345(11) 0.0318(4) Uani d . 1
O O2 0.07346(10) -0.29345(18) 0.53495(11) 0.0330(4) Uani d . 1
N N1 0.14752(11) 0.4036(2) 0.28542(12) 0.0290(4) Uani d . 1
N N2 0.11490(11) 0.2402(2) 0.31391(12) 0.0287(4) Uani d . 1
N N3 0.19418(10) 0.3766(2) 0.45331(11) 0.0219(4) Uani d . 1
N N4 -0.01125(12) -0.3863(2) 0.38142(14) 0.0280(4) Uani d . 1
H H4A -0.0253(14) -0.489(3) 0.4074(17) 0.034 Uiso d . 1
H H4B -0.0375(14) -0.358(3) 0.3169(18) 0.034 Uiso d . 1
C C1 0.23596(13) 0.6584(3) 0.36615(16) 0.0279(5) Uani d . 1
C C2 0.22942(15) 0.7781(3) 0.28834(17) 0.0335(5) Uani d . 1
H H2 0.1947 0.7646 0.2202 0.040 Uiso calc R 1
C C3 0.28508(15) 0.9285(3) 0.32900(18) 0.0367(5) Uani d . 1
H H3 0.2950 1.0347 0.2929 0.044 Uiso calc R 1
C C4 0.32076(15) 0.8915(3) 0.42773(18) 0.0355(5) Uani d . 1
H H4 0.3602 0.9699 0.4736 0.043 Uiso calc R 1
C C5 0.19400(13) 0.4820(3) 0.36896(15) 0.0239(4) Uani d . 1
C C6 0.14400(13) 0.2270(2) 0.41377(15) 0.0236(4) Uani d . 1
C C7 0.05176(13) -0.0836(2) 0.39448(15) 0.0243(4) Uani d . 1
H H7A -0.0038 -0.0160 0.3718 0.029 Uiso calc R 1
H H7B 0.0747 -0.1049 0.3346 0.029 Uiso calc R 1
C C8 0.03843(13) -0.2653(3) 0.44313(15) 0.0246(4) Uani d . 1
C C9 0.23541(13) 0.4072(3) 0.56249(14) 0.0250(4) Uani d . 1
H H9A 0.1943 0.3721 0.6023 0.030 Uiso calc R 1
H H9B 0.2486 0.5399 0.5742 0.030 Uiso calc R 1
C C10 0.31828(13) 0.2975(3) 0.60034(14) 0.0250(4) Uani d . 1
C C11 0.32270(15) 0.1562(3) 0.66992(16) 0.0355(5) Uani d . 1
H H11 0.2734 0.1278 0.6934 0.043 Uiso calc R 1
C C12 0.39864(17) 0.0557(3) 0.70563(19) 0.0484(6) Uani d . 1
H H12 0.4012 -0.0407 0.7536 0.058 Uiso calc R 1
C C13 0.47022(17) 0.0959(4) 0.6714(2) 0.0501(7) Uani d . 1
H H13 0.5222 0.0273 0.6959 0.060 Uiso calc R 1
C C14 0.46651(15) 0.2352(3) 0.6017(2) 0.0437(6) Uani d . 1
H H14 0.5159 0.2621 0.5779 0.052 Uiso calc R 1
C C15 0.39075(14) 0.3365(3) 0.56616(17) 0.0344(5) Uani d . 1
H H15 0.3885 0.4329 0.5183 0.041 Uiso calc R 1

loop_
_atom_site_aniso_label
_atom_site_aniso_U_11
_atom_site_aniso_U_22
_atom_site_aniso_U_33
_atom_site_aniso_U_12
_atom_site_aniso_U_13
_atom_site_aniso_U_23
S1 0.0291(3) 0.0266(3) 0.0229(3) -0.0040(2) 0.0033(2) 0.0036(2)
O1 0.0348(8) 0.0264(7) 0.0321(8) -0.0040(6) 0.0055(7) 0.0003(6)
O2 0.0390(9) 0.0298(7) 0.0253(8) -0.0067(7) 0.0000(7) 0.0067(6)
N1 0.0328(10) 0.0305(8) 0.0239(9) -0.0027(8) 0.0080(8) 0.0029(7)
N2 0.0326(10) 0.0296(8) 0.0227(9) -0.0040(8) 0.0051(8) 0.0024(7)
N3 0.0218(9) 0.0233(8) 0.0198(8) 0.0000(7) 0.0041(7) 0.0006(6)
N4 0.0366(11) 0.0223(8) 0.0234(9) -0.0018(8) 0.0050(8) 0.0033(7)
C1 0.0263(11) 0.0291(10) 0.0292(11) 0.0009(9) 0.0093(9) -0.0014(8)
C2 0.0378(13) 0.0334(11) 0.0302(12) -0.0015(10) 0.0106(10) 0.0049(9)
C3 0.0428(14) 0.0289(11) 0.0433(14) -0.0009(10) 0.0203(11) 0.0070(10)
C4 0.0368(13) 0.0225(10) 0.0505(15) -0.0056(9) 0.0176(12) -0.0035(9)
C5 0.0244(10) 0.0256(9) 0.0225(10) 0.0027(8) 0.0077(9) 0.0012(8)
C6 0.0224(10) 0.0257(9) 0.0224(11) 0.0002(8) 0.0053(9) -0.0011(8)
C7 0.0263(11) 0.0229(9) 0.0230(10) -0.0020(8) 0.0053(9) 0.0013(8)
C8 0.0253(11) 0.0241(9) 0.0241(11) 0.0041(8) 0.0060(9) 0.0028(8)
C9 0.0256(11) 0.0289(10) 0.0205(10) -0.0023(9) 0.0060(9) -0.0022(8)
C10 0.0251(11) 0.0272(10) 0.0200(10) -0.0004(8) 0.0012(9) -0.0052(8)
C11 0.0348(13) 0.0403(12) 0.0285(12) 0.0038(11) 0.0036(10) 0.0031(10)
C12 0.0476(16) 0.0499(14) 0.0406(15) 0.0118(13) -0.0004(12) 0.0127(11)
C13 0.0333(14) 0.0514(14) 0.0559(17) 0.0104(12) -0.0050(13) -0.0021(13)
C14 0.0252(12) 0.0450(13) 0.0591(17) -0.0014(11) 0.0081(12) -0.0083(12)
C15 0.0284(12) 0.0326(11) 0.0412(14) -0.0018(10) 0.0076(10) 0.0009(9)

loop_
_atom_type_symbol
_atom_type_description
_atom_type_scat_dispersion_real
_atom_type_scat_dispersion_imag
_atom_type_scat_source
C C 0.0033 0.0016 'International Tables Vol C Tables 4.2.6.8 and 6.1.1.4'
H H 0.0000 0.0000 'International Tables Vol C Tables 4.2.6.8 and 6.1.1.4'
N N 0.0061 0.0033 'International Tables Vol C Tables 4.2.6.8 and 6.1.1.4'
O O 0.0106 0.0060 'International Tables Vol C Tables 4.2.6.8 and 6.1.1.4'
S S 0.1246 0.1234 'International Tables Vol C Tables 4.2.6.8 and 6.1.1.4'

loop_
_geom_angle_atom_site_label_1
_geom_angle_atom_site_label_2
_geom_angle_atom_site_label_3
_geom_angle
C6 S1 C7 97.69(9)
C1 O1 C4 105.85(16)
C5 N1 N2 107.29(16)
C6 N2 N1 107.04(15)
C6 N3 C5 104.00(16)
C6 N3 C9 124.93(15)
C5 N3 C9 131.06(16)
C8 N4 H4A 118.8(14)
C8 N4 H4B 121.1(14)
H4A N4 H4B 119(2)
C2 C1 O1 110.49(18)
C2 C1 C5 130.4(2)
O1 C1 C5 119.10(17)
C1 C2 C3 106.2(2)
C1 C2 H2 126.9
C3 C2 H2 126.9
C4 C3 C2 106.91(19)
C4 C3 H3 126.5
C2 C3 H3 126.5
C3 C4 O1 110.53(19)
C3 C4 H4 124.7
O1 C4 H4 124.7
N1 C5 N3 110.81(17)
N1 C5 C1 121.34(18)
N3 C5 C1 127.84(18)
N2 C6 N3 110.85(16)
N2 C6 S1 127.53(15)
N3 C6 S1 121.56(14)
C8 C7 S1 106.52(13)
C8 C7 H7A 110.4
S1 C7 H7A 110.4
C8 C7 H7B 110.4
S1 C7 H7B 110.4
H7A C7 H7B 108.6
O2 C8 N4 124.19(18)
O2 C8 C7 120.25(17)
N4 C8 C7 115.56(17)
N3 C9 C10 112.32(15)
N3 C9 H9A 109.1
C10 C9 H9A 109.1
N3 C9 H9B 109.1
C10 C9 H9B 109.1
H9A C9 H9B 107.9
C11 C10 C15 119.0(2)
C11 C10 C9 120.18(19)
C15 C10 C9 120.82(18)
C10 C11 C12 120.6(2)
C10 C11 H11 119.7
C12 C11 H11 119.7
C13 C12 C11 119.9(2)
C13 C12 H12 120.0
C11 C12 H12 120.0
C14 C13 C12 120.1(2)
C14 C13 H13 120.0
C12 C13 H13 120.0
C13 C14 C15 120.1(2)
C13 C14 H14 119.9
C15 C14 H14 119.9
C10 C15 C14 120.3(2)
C10 C15 H15 119.9
C14 C15 H15 119.9

loop_
_geom_bond_atom_site_label_1
_geom_bond_atom_site_label_2
_geom_bond_distance
S1 C6 1.740(2)
S1 C7 1.805(2)
O1 C1 1.371(2)
O1 C4 1.375(2)
O2 C8 1.242(2)
N1 C5 1.310(3)
N1 N2 1.392(2)
N2 C6 1.316(3)
N3 C6 1.372(2)
N3 C5 1.378(2)
N3 C9 1.472(2)
N4 C8 1.324(3)
N4 H4A 0.88(2)
N4 H4B 0.89(2)
C1 C2 1.351(3)
C1 C5 1.452(3)
C2 C3 1.424(3)
C2 H2 0.9500
C3 C4 1.339(3)
C3 H3 0.9500
C4 H4 0.9500
C7 C8 1.516(3)
C7 H7A 0.9900
C7 H7B 0.9900
C9 C10 1.514(3)
C9 H9A 0.9900
C9 H9B 0.9900
C10 C11 1.385(3)
C10 C15 1.388(3)
C11 C12 1.389(3)
C11 H11 0.9500
C12 C13 1.377(4)
C12 H12 0.9500
C13 C14 1.376(4)
C13 H13 0.9500
C14 C15 1.390(3)
C14 H14 0.9500
C15 H15 0.9500

loop_
_geom_hbond_atom_site_label_D
_geom_hbond_atom_site_label_H
_geom_hbond_atom_site_label_A
_geom_hbond_site_symmetry_A
_geom_hbond_distance_DH
_geom_hbond_distance_HA
_geom_hbond_distance_DA
_geom_hbond_angle_DHA
N4 H4A O2 3_546 0.88(2) 2.01(2) 2.880(2) 172(2)
N4 H4B N2 2_545 0.89(2) 2.01(2) 2.881(3) 167(2)
C9 H9B O1 . 0.99 2.36 3.007(3) 122

loop_
_geom_torsion_atom_site_label_1
_geom_torsion_atom_site_label_2
_geom_torsion_atom_site_label_3
_geom_torsion_atom_site_label_4
_geom_torsion
C5 N1 N2 C6 -0.5(2)
C4 O1 C1 C2 0.4(2)
C4 O1 C1 C5 -179.59(18)
O1 C1 C2 C3 0.1(2)
C5 C1 C2 C3 -180.0(2)
C1 C2 C3 C4 -0.5(3)
C2 C3 C4 O1 0.7(3)
C1 O1 C4 C3 -0.7(2)
N2 N1 C5 N3 0.2(2)
N2 N1 C5 C1 -178.64(17)
C6 N3 C5 N1 0.2(2)
C9 N3 C5 N1 -179.06(18)
C6 N3 C5 C1 178.91(19)
C9 N3 C5 C1 -0.3(3)
C2 C1 C5 N1 7.9(3)
O1 C1 C5 N1 -172.15(18)
C2 C1 C5 N3 -170.7(2)
O1 C1 C5 N3 9.3(3)
N1 N2 C6 N3 0.6(2)
N1 N2 C6 S1 -176.61(15)
C5 N3 C6 N2 -0.5(2)
C9 N3 C6 N2 178.80(17)
C5 N3 C6 S1 176.91(14)
C9 N3 C6 S1 -3.8(3)
C7 S1 C6 N2 -7.9(2)
C7 S1 C6 N3 175.14(16)
C6 S1 C7 C8 172.23(13)
S1 C7 C8 O2 4.6(2)
S1 C7 C8 N4 -175.01(15)
C6 N3 C9 C10 79.9(2)
C5 N3 C9 C10 -101.0(2)
N3 C9 C10 C11 -113.1(2)
N3 C9 C10 C15 66.9(2)
C15 C10 C11 C12 0.4(3)
C9 C10 C11 C12 -179.5(2)
C10 C11 C12 C13 -0.3(4)
C11 C12 C13 C14 -0.1(4)
C12 C13 C14 C15 0.4(4)
C11 C10 C15 C14 -0.2(3)
C9 C10 C15 C14 179.81(19)
C13 C14 C15 C10 -0.2(3)

loop_
_cod_related_entry_id
_cod_related_entry_database
_cod_related_entry_code
1 ChemSpider 749529
